data_4306948
loop_
_publ_author_name
'Lin Cheng'
'Wei-Xiong Zhang'
'Bao-Hui Ye'
'Jian-Bin Lin'
'Xiao-Ming Chen'

_publ_section_title
;
In Situ Solvothermal Generation of 1,2,4-Triazolates and Related Compounds
from Organonitrile and Hydrazine Hydrate: A Mechanism Study
;
_journal_name_full 'Inorganic Chemistry'
_journal_page_first 1135
_journal_page_last 1143
_journal_paper_doi 10.1021/ic061303i
_journal_volume 46
_journal_year 2007
_chemical_formula_sum 'C12 H8 Cu N5'
_chemical_formula_weight 285.77
_chemical_name_systematic
; 
 ? 
;
_space_group_IT_number 92
_symmetry_cell_setting tetragonal
_symmetry_space_group_name_Hall 'P 4abw 2nw'
_symmetry_space_group_name_H-M 'P 41 21 2'
_atom_sites_solution_hydrogens geom
_atom_sites_solution_primary direct
_atom_sites_solution_secondary difmap
_audit_creation_method SHELXL-97
_cell_angle_alpha 90.00
_cell_angle_beta 90.00
_cell_angle_gamma 90.00
_cell_formula_units_Z 8
_cell_length_a 11.4967(10)
_cell_length_b 11.4967(10)
_cell_length_c 18.224(4)
_cell_measurement_temperature 293(2)
_cell_volume 2408.7(6)
_computing_cell_refinement
;
     'SAINT-PLUS for Windows NT, Ver. 6.0, Bruker AXS Inc., 1997.'
;
_computing_data_collection
;
          'SMART for Windows NT, Bruker AXS Inc., 1998.' 
;
_computing_molecular_graphics
;
     'XP-Interactive Molecular Graphics, Ver. 6.10, Bruker AXS Inc., 2000.'
;
_computing_publication_material 'SHELXTL-Bruker AXS Inc., 1998.'
_computing_structure_refinement 'SHELXL-97 (Sheldrick, 1997)'
_computing_structure_solution 'SHELXS-97 (Sheldrick, 1990)'
_diffrn_ambient_temperature 293(2)
_diffrn_measured_fraction_theta_full 0.985
_diffrn_measured_fraction_theta_max 0.985
_diffrn_measurement_device_type 'Bruker APX CCD'
_diffrn_measurement_method 'phi and omega scan'
_diffrn_radiation_monochromator graphite
_diffrn_radiation_source 'fine-focus sealed tube'
_diffrn_radiation_type MoK\a
_diffrn_radiation_wavelength 0.71073
_diffrn_reflns_av_R_equivalents 0.0660
_diffrn_reflns_av_sigmaI/netI 0.0885
_diffrn_reflns_limit_h_max 10
_diffrn_reflns_limit_h_min -14
_diffrn_reflns_limit_k_max 14
_diffrn_reflns_limit_k_min -11
_diffrn_reflns_limit_l_max 8
_diffrn_reflns_limit_l_min -23
_diffrn_reflns_number 7822
_diffrn_reflns_theta_full 27.00
_diffrn_reflns_theta_max 27.00
_diffrn_reflns_theta_min 2.09
_exptl_absorpt_coefficient_mu 1.800
_exptl_absorpt_correction_T_max 0.7867
_exptl_absorpt_correction_T_min 0.5329
_exptl_absorpt_correction_type multi-scan
_exptl_absorpt_process_details sadabs
_exptl_crystal_colour red
_exptl_crystal_density_diffrn 1.576
_exptl_crystal_density_method 'not measured'
_exptl_crystal_description block
_exptl_crystal_F_000 1152
_exptl_crystal_size_max 0.40
_exptl_crystal_size_mid 0.18
_exptl_crystal_size_min 0.14
_refine_diff_density_max 0.602
_refine_diff_density_min -0.366
_refine_diff_density_rms 0.083
_refine_ls_abs_structure_details 'Flack H D (1983), Acta Cryst. A39, 876-881'
_refine_ls_abs_structure_Flack 0.05(3)
_refine_ls_extinction_method none
_refine_ls_goodness_of_fit_ref 1.079
_refine_ls_hydrogen_treatment constr
_refine_ls_matrix_type full
_refine_ls_number_parameters 163
_refine_ls_number_reflns 2593
_refine_ls_number_restraints 0
_refine_ls_restrained_S_all 1.079
_refine_ls_R_factor_all 0.1012
_refine_ls_R_factor_gt 0.0673
_refine_ls_shift/su_max 0.000
_refine_ls_shift/su_mean 0.000
_refine_ls_structure_factor_coef Fsqd
_refine_ls_weighting_details 'calc w=1/[\s^2^(Fo^2^)+(0.0517P)^2^+0.3746P] where P=(Fo^2^+2Fc^2^)/3'
_refine_ls_weighting_scheme calc
_refine_ls_wR_factor_gt 0.1270
_refine_ls_wR_factor_ref 0.1395
_reflns_number_gt 1852
_reflns_number_total 2593
_reflns_threshold_expression >2sigma(I)
_cod_data_source_file ic061303isi20060714_094810_3.cif
_cod_data_source_block 2
_cod_original_cell_volume 2408.8(6)
_cod_database_code 4306948

loop_
_symmetry_equiv_pos_as_xyz
'x, y, z'
'-x, -y, z+1/2'
'-y+1/2, x+1/2, z+1/4'
'y+1/2, -x+1/2, z+3/4'
'-x+1/2, y+1/2, -z+1/4'
'x+1/2, -y+1/2, -z+3/4'
'y, x, -z'
'-y, -x, -z+1/2'

loop_
_atom_site_label
_atom_site_type_symbol
_atom_site_fract_x
_atom_site_fract_y
_atom_site_fract_z
_atom_site_U_iso_or_equiv
_atom_site_adp_type
_atom_site_occupancy
_atom_site_symmetry_multiplicity
_atom_site_calc_flag
_atom_site_refinement_flags
_atom_site_disorder_assembly
_atom_site_disorder_group
Cu1 Cu 0.78455(7) 0.40129(7) 0.04024(4) 0.0527(3) Uani 1 1 d . . .
C1 C 0.6728(6) 0.5331(6) 0.1699(3) 0.0507(17) Uani 1 1 d . . .
H1A H 0.6255 0.5706 0.1359 0.061 Uiso 1 1 calc R . .
C2 C 0.6550(6) 0.5542(7) 0.2436(4) 0.066(2) Uani 1 1 d . . .
H2A H 0.5961 0.6040 0.2588 0.079 Uiso 1 1 calc R . .
C3 C 0.7242(6) 0.5016(6) 0.2932(4) 0.069(2) Uani 1 1 d . . .
H3A H 0.7119 0.5137 0.3431 0.083 Uiso 1 1 calc R . .
C4 C 0.8138(6) 0.4295(6) 0.2701(3) 0.0541(18) Uani 1 1 d . . .
H4A H 0.8635 0.3937 0.3035 0.065 Uiso 1 1 calc R . .
C5 C 0.8259(5) 0.4132(5) 0.1951(3) 0.0369(13) Uani 1 1 d . . .
C6 C 0.9170(5) 0.3420(5) 0.1630(3) 0.0313(12) Uani 1 1 d . . .
C7 C 1.0598(5) 0.2332(5) 0.1429(3) 0.0331(12) Uani 1 1 d . . .
C8 C 1.1585(5) 0.1591(5) 0.1589(3) 0.0361(14) Uani 1 1 d . . .
C9 C 1.2138(6) 0.0907(5) 0.1059(3) 0.0523(16) Uani 1 1 d . . .
H9A H 1.1913 0.0940 0.0569 0.063 Uiso 1 1 calc R . .
C10 C 1.3031(7) 0.0176(7) 0.1284(5) 0.072(2) Uani 1 1 d . . .
H10A H 1.3423 -0.0284 0.0944 0.086 Uiso 1 1 calc R . .
C11 C 1.3329(7) 0.0142(7) 0.2008(5) 0.078(3) Uani 1 1 d . . .
H11A H 1.3904 -0.0363 0.2174 0.093 Uiso 1 1 calc R . .
C12 C 1.2765(6) 0.0864(6) 0.2486(4) 0.0582(18) Uani 1 1 d . . .
H12A H 1.2986 0.0846 0.2976 0.070 Uiso 1 1 calc R . .
N1 N 0.7541(4) 0.4620(4) 0.1456(3) 0.0373(12) Uani 1 1 d . . .
N2 N 0.9183(4) 0.3220(4) 0.0905(2) 0.0319(10) Uani 1 1 d . . .
N3 N 1.0126(4) 0.2527(4) 0.0772(2) 0.0357(12) Uani 1 1 d . . .
N4 N 1.0056(4) 0.2885(4) 0.1989(2) 0.0331(10) Uani 1 1 d . . .
N5 N 1.1927(4) 0.1586(4) 0.2294(3) 0.0459(13) Uani 1 1 d . . .

loop_
_atom_site_aniso_label
_atom_site_aniso_U_11
_atom_site_aniso_U_22
_atom_site_aniso_U_33
_atom_site_aniso_U_23
_atom_site_aniso_U_13
_atom_site_aniso_U_12
Cu1 0.0658(6) 0.0689(6) 0.0233(4) 0.0099(4) -0.0129(4) -0.0055(4)
C1 0.056(4) 0.054(4) 0.042(4) 0.011(3) 0.001(3) 0.017(3)
C2 0.055(4) 0.087(6) 0.054(5) 0.000(4) 0.005(4) 0.036(4)
C3 0.081(5) 0.089(5) 0.038(4) -0.003(4) -0.001(4) 0.040(4)
C4 0.062(4) 0.073(5) 0.028(3) 0.008(3) 0.001(3) 0.027(4)
C5 0.042(3) 0.041(3) 0.027(3) 0.000(3) 0.000(2) 0.004(3)
C6 0.040(3) 0.036(3) 0.018(2) -0.001(2) 0.000(2) 0.002(3)
C7 0.044(3) 0.036(3) 0.019(3) -0.006(2) -0.002(2) -0.006(3)
C8 0.045(3) 0.033(3) 0.030(3) -0.008(2) -0.001(3) -0.001(3)
C9 0.063(4) 0.057(4) 0.038(4) -0.016(3) -0.003(3) 0.008(4)
C10 0.071(5) 0.075(5) 0.071(6) -0.030(4) 0.005(4) 0.027(5)
C11 0.078(5) 0.074(5) 0.082(6) -0.010(5) -0.018(5) 0.037(4)
C12 0.063(4) 0.060(4) 0.052(4) -0.007(3) -0.014(3) 0.029(4)
N1 0.042(3) 0.040(3) 0.030(3) 0.004(2) -0.006(2) 0.001(2)
N2 0.036(3) 0.038(3) 0.022(2) 0.0005(18) -0.0060(19) 0.001(2)
N3 0.041(3) 0.046(3) 0.020(2) -0.0045(19) 0.002(2) -0.004(2)
N4 0.035(2) 0.041(3) 0.023(2) -0.002(2) 0.0010(19) 0.002(2)
N5 0.050(3) 0.049(3) 0.038(3) -0.007(2) -0.004(2) 0.006(3)

loop_
_atom_type_symbol
_atom_type_description
_atom_type_scat_dispersion_real
_atom_type_scat_dispersion_imag
_atom_type_scat_source
C C 0.0033 0.0016 'International Tables Vol C Tables 4.2.6.8 and 6.1.1.4'
H H 0.0000 0.0000 'International Tables Vol C Tables 4.2.6.8 and 6.1.1.4'
N N 0.0061 0.0033 'International Tables Vol C Tables 4.2.6.8 and 6.1.1.4'
Cu Cu 0.3201 1.2651 'International Tables Vol C Tables 4.2.6.8 and 6.1.1.4'

loop_
_geom_angle_atom_site_label_1
_geom_angle_atom_site_label_2
_geom_angle_atom_site_label_3
_geom_angle
_geom_angle_site_symmetry_1
_geom_angle_site_symmetry_3
_geom_angle_publ_flag
N4 Cu1 N2 127.7(2) 4_564 . ?
N4 Cu1 N1 126.95(19) 4_564 . ?
N2 Cu1 N1 81.95(18) . . ?
N4 Cu1 N5 81.44(19) 4_564 4_564 ?
N2 Cu1 N5 122.01(18) . 4_564 ?
N1 Cu1 N5 122.7(2) . 4_564 ?
N1 C1 C2 122.7(6) . . ?
N1 C1 H1A 118.7 . . ?
C2 C1 H1A 118.7 . . ?
C3 C2 C1 119.1(6) . . ?
C3 C2 H2A 120.4 . . ?
C1 C2 H2A 120.4 . . ?
C2 C3 C4 120.2(7) . . ?
C2 C3 H3A 119.9 . . ?
C4 C3 H3A 119.9 . . ?
C3 C4 C5 117.0(6) . . ?
C3 C4 H4A 121.5 . . ?
C5 C4 H4A 121.5 . . ?
N1 C5 C4 122.9(5) . . ?
N1 C5 C6 114.1(5) . . ?
C4 C5 C6 123.0(5) . . ?
N2 C6 N4 112.9(5) . . ?
N2 C6 C5 120.1(5) . . ?
N4 C6 C5 127.1(5) . . ?
N3 C7 N4 114.2(5) . . ?
N3 C7 C8 126.7(5) . . ?
N4 C7 C8 119.0(5) . . ?
N5 C8 C9 121.7(6) . . ?
N5 C8 C7 115.1(5) . . ?
C9 C8 C7 123.2(6) . . ?
C10 C9 C8 118.2(6) . . ?
C10 C9 H9A 120.9 . . ?
C8 C9 H9A 120.9 . . ?
C11 C10 C9 119.2(7) . . ?
C11 C10 H10A 120.4 . . ?
C9 C10 H10A 120.4 . . ?
C10 C11 C12 118.6(7) . . ?
C10 C11 H11A 120.7 . . ?
C12 C11 H11A 120.7 . . ?
N5 C12 C11 124.1(7) . . ?
N5 C12 H12A 117.9 . . ?
C11 C12 H12A 118.0 . . ?
C1 N1 C5 118.0(5) . . ?
C1 N1 Cu1 129.7(4) . . ?
C5 N1 Cu1 112.1(4) . . ?
C6 N2 N3 106.4(4) . . ?
C6 N2 Cu1 111.3(4) . . ?
N3 N2 Cu1 142.3(3) . . ?
C7 N3 N2 105.2(4) . . ?
C7 N4 C6 101.3(4) . . ?
C7 N4 Cu1 112.0(3) . 3_645 ?
C6 N4 Cu1 145.2(4) . 3_645 ?
C12 N5 C8 118.0(5) . . ?
C12 N5 Cu1 131.6(4) . 3_645 ?
C8 N5 Cu1 110.4(4) . 3_645 ?

loop_
_geom_bond_atom_site_label_1
_geom_bond_atom_site_label_2
_geom_bond_distance
_geom_bond_site_symmetry_2
_geom_bond_publ_flag
Cu1 N4 1.980(4) 4_564 ?
Cu1 N2 2.008(4) . ?
Cu1 N1 2.073(5) . ?
Cu1 N5 2.120(5) 4_564 ?
C1 N1 1.318(7) . ?
C1 C2 1.381(8) . ?
C1 H1A 0.9300 . ?
C2 C3 1.347(9) . ?
C2 H2A 0.9300 . ?
C3 C4 1.387(9) . ?
C3 H3A 0.9300 . ?
C4 C5 1.388(8) . ?
C4 H4A 0.9300 . ?
C5 N1 1.344(7) . ?
C5 C6 1.452(7) . ?
C6 N2 1.342(6) . ?
C6 N4 1.358(6) . ?
C7 N3 1.334(7) . ?
C7 N4 1.354(7) . ?
C7 C8 1.449(8) . ?
C8 N5 1.343(8) . ?
C8 C9 1.398(8) . ?
C9 C10 1.389(9) . ?
C9 H9A 0.9300 . ?
C10 C11 1.365(10) . ?
C10 H10A 0.9300 . ?
C11 C12 1.366(10) . ?
C11 H11A 0.9300 . ?
C12 N5 1.319(8) . ?
C12 H12A 0.9300 . ?
N2 N3 1.367(6) . ?
N4 Cu1 1.980(4) 3_645 ?
N5 Cu1 2.120(5) 3_645 ?
